data_7703916
loop_
_publ_author_name
'Chen, Jia-Tao'
'Zhao, Xin-Hua'
'Zhang, Yuan-Zhu'

_publ_section_title
;
 Manipulating the spin crossover behavior in a series of
 {FeFe<sup>II</sup>} complexes.
;
_journal_issue 18
_journal_name_full 'Dalton transactions (Cambridge, England : 2003)'
_journal_page_first 5949
_journal_page_last 5956
_journal_paper_doi 10.1039/d0dt00016g
_journal_volume 49
_journal_year 2020
_chemical_formula_moiety 'C60 H54 B2 Fe3 N22, 7[CH3OH], 1[H2O]'
_chemical_formula_sum 'C67 H84 B2 Fe3 N22 O8'
_chemical_formula_weight 1514.73
_space_group_crystal_system monoclinic
_space_group_IT_number 15
_space_group_name_Hall '-C 2yc'
_space_group_name_H-M_alt 'C 1 2/c 1'
_atom_sites_solution_hydrogens mixed
_atom_sites_solution_primary dual
_audit_creation_date 2020-03-16
_audit_creation_method
;
Olex2 1.2
(compiled 2018.05.29 svn.r3508 for OlexSys, GUI svn.r5506)
;
_audit_update_record
;
2020-03-28 deposited with the CCDC.	2020-04-01 downloaded from the CCDC.
;
_cell_angle_alpha 90
_cell_angle_beta 113.646(5)
_cell_angle_gamma 90
_cell_formula_units_Z 4
_cell_length_a 19.309(4)
_cell_length_b 18.909(4)
_cell_length_c 23.215(4)
_cell_measurement_reflns_used 9855
_cell_measurement_temperature 299(2)
_cell_measurement_theta_max 24.717
_cell_measurement_theta_min 2.357
_cell_volume 7764(3)
_computing_cell_refinement 'SAINT V8.38A (?, 2016)'
_computing_data_collection 'Bruker APEX3'
_computing_data_reduction 'SAINT V8.38A (?, 2016)'
_computing_molecular_graphics 'Olex2 (Dolomanov et al., 2009)'
_computing_publication_material 'Olex2 (Dolomanov et al., 2009)'
_computing_structure_refinement 'XL (Sheldrick, 2008)'
_computing_structure_solution 'XT (Sheldrick, 2015)'
_diffrn_ambient_temperature 299.97
_diffrn_measured_fraction_theta_full 0.993
_diffrn_measured_fraction_theta_max 0.993
_diffrn_measurement_device_type 'Bruker APEX-II CCD'
_diffrn_measurement_method '\f and \w scans'
_diffrn_radiation_type MoK\a
_diffrn_radiation_wavelength 0.71073
_diffrn_reflns_av_R_equivalents 0.0475
_diffrn_reflns_av_unetI/netI 0.0370
_diffrn_reflns_Laue_measured_fraction_full 0.993
_diffrn_reflns_Laue_measured_fraction_max 0.993
_diffrn_reflns_limit_h_max 22
_diffrn_reflns_limit_h_min -21
_diffrn_reflns_limit_k_max 19
_diffrn_reflns_limit_k_min -22
_diffrn_reflns_limit_l_max 27
_diffrn_reflns_limit_l_min -24
_diffrn_reflns_number 33317
_diffrn_reflns_point_group_measured_fraction_full 0.993
_diffrn_reflns_point_group_measured_fraction_max 0.993
_diffrn_reflns_theta_full 24.797
_diffrn_reflns_theta_max 24.797
_diffrn_reflns_theta_min 2.154
_diffrn_standards_number 0
_exptl_absorpt_coefficient_mu 0.618
_exptl_absorpt_correction_T_max 0.7451
_exptl_absorpt_correction_T_min 0.6025
_exptl_absorpt_correction_type multi-scan
_exptl_absorpt_process_details
'SADABS-2016/2 (Bruker,2016/2) was used for absorption correction. wR2(int) was 0.1239 before and 0.0651 after correction. The Ratio of minimum to maximum transmission is 0.8086. The \l/2 correction factor is Not present.'
_exptl_crystal_colour 'dark red'
_exptl_crystal_colour_modifier dark
_exptl_crystal_colour_primary red
_exptl_crystal_density_diffrn 1.296
_exptl_crystal_description block
_exptl_crystal_F_000 3168
_exptl_crystal_size_max 0.22
_exptl_crystal_size_mid 0.19
_exptl_crystal_size_min 0.12
_refine_diff_density_max 0.481
_refine_diff_density_min -0.316
_refine_diff_density_rms 0.061
_refine_ls_extinction_method none
_refine_ls_goodness_of_fit_ref 1.029
_refine_ls_hydrogen_treatment mixed
_refine_ls_matrix_type full
_refine_ls_number_parameters 397
_refine_ls_number_reflns 6644
_refine_ls_number_restraints 35
_refine_ls_restrained_S_all 1.043
_refine_ls_R_factor_all 0.0669
_refine_ls_R_factor_gt 0.0485
_refine_ls_shift/su_max 0.002
_refine_ls_shift/su_mean 0.000
_refine_ls_structure_factor_coef Fsqd
_refine_ls_weighting_details 'w=1/[\s^2^(Fo^2^)+(0.0614P)^2^+15.5211P] where P=(Fo^2^+2Fc^2^)/3'
_refine_ls_weighting_scheme calc
_refine_ls_wR_factor_gt 0.1229
_refine_ls_wR_factor_ref 0.1379
_reflns_Friedel_coverage 0.000
_reflns_number_gt 5045
_reflns_number_total 6644
_reflns_threshold_expression 'I > 2\s(I)'
_cod_data_source_file d0dt00016g2.cif
_cod_data_source_block Tp_300K
_cod_depositor_comments 'Adding full bibliography for 7703915--7703920.cif.'
_cod_database_code 7703916
_shelx_shelxl_version_number 2014/7
_shelx_space_group_comment
;
The symmetry employed for this shelxl refinement is uniquely defined
by the following loop, which should always be used as a source of
symmetry information in preference to the above space-group names.
They are only intended as comments.
;
_shelx_estimated_absorpt_t_max 0.930
_shelx_estimated_absorpt_t_min 0.876
_olex2_refinement_description
;
1. Fixed Uiso
 At 1.2 times of:
  All C(H) groups, All C(H,H) groups
2. Rigid bond restraints
 C16, C15
 with sigma for 1-2 distances of 0.01 and sigma for 1-3 distances of 0.01
 C16, C17
 with sigma for 1-2 distances of 0.01 and sigma for 1-3 distances of 0.01
 C14, C15
 with sigma for 1-2 distances of 0.01 and sigma for 1-3 distances of 0.01
 C14, C13
 with sigma for 1-2 distances of 0.01 and sigma for 1-3 distances of 0.01
 C13, C12
 with sigma for 1-2 distances of 0.01 and sigma for 1-3 distances of 0.01
3. Uiso/Uaniso restraints and constraints
C15 \\sim C16: within 2A with sigma of 0.01 and sigma for terminal atoms of 0.02
C16 \\sim C17: within 2A with sigma of 0.01 and sigma for terminal atoms of 0.02
C14 \\sim C15: within 2A with sigma of 0.01 and sigma for terminal atoms of 0.02
C14 \\sim C13: within 2A with sigma of 0.01 and sigma for terminal atoms of 0.02
C13 \\sim C12: within 2A with sigma of 0.01 and sigma for terminal atoms of 0.02
4.a Secondary CH2 refined with riding coordinates:
 C6(H6A,H6B), C7(H7A,H7B), C18(H18A,H18B)
4.b Aromatic/amide H refined with riding coordinates:
 C1(H1), C2(H2), C3(H3), C4(H4), C9(H9), C14(H14), C11(H11), C12(H12),
 C13(H13), C16(H16), C17(H17), C22(H22), C23(H23), C24(H24), C25(H25), C26(H26),
  C27(H27), C28(H28), C29(H29), C30(H30)
;
_olex2_submission_special_instructions 'No special instructions were received'

loop_
_space_group_symop_operation_xyz
'x, y, z'
'-x, y, -z+1/2'
'x+1/2, y+1/2, z'
'-x+1/2, y+1/2, -z+1/2'
'-x, -y, -z'
'x, -y, z-1/2'
'-x+1/2, -y+1/2, -z'
'x+1/2, -y+1/2, z-1/2'

loop_
_atom_site_label
_atom_site_type_symbol
_atom_site_fract_x
_atom_site_fract_y
_atom_site_fract_z
_atom_site_U_iso_or_equiv
_atom_site_adp_type
_atom_site_occupancy
_atom_site_site_symmetry_order
_atom_site_calc_flag
_atom_site_refinement_flags_posn
_atom_site_refinement_flags_adp
_atom_site_refinement_flags_occupancy
_atom_site_disorder_assembly
_atom_site_disorder_group
Fe1 Fe 0.5000 0.42321(3) 0.2500 0.03029(16) Uani 1 2 d S T P . .
Fe2 Fe 0.68447(3) 0.60543(3) 0.37218(2) 0.04715(16) Uani 1 1 d . . . . .
N1 N 0.45408(13) 0.42495(12) 0.31253(10) 0.0361(5) Uani 1 1 d . . . . .
N2 N 0.42204(13) 0.34553(12) 0.21194(10) 0.0378(5) Uani 1 1 d . . . . .
N3 N 0.57209(13) 0.49391(13) 0.29478(11) 0.0364(5) Uani 1 1 d . . . . .
N4 N 0.6556(3) 0.5455(2) 0.48323(17) 0.1008(14) Uani 1 1 d . . . . .
N5 N 0.8047(2) 0.4919(2) 0.3928(2) 0.1090(15) Uani 1 1 d . . . . .
N6 N 0.61475(17) 0.74422(16) 0.34260(13) 0.0577(7) Uani 1 1 d . . . . .
N7 N 0.60266(15) 0.67610(15) 0.35507(12) 0.0520(7) Uani 1 1 d . . . . .
N8 N 0.75285(16) 0.74342(15) 0.40370(13) 0.0546(7) Uani 1 1 d . . . . .
N9 N 0.75815(14) 0.67548(15) 0.42425(11) 0.0484(7) Uani 1 1 d . . . . .
N10 N 0.69914(16) 0.71425(17) 0.29029(12) 0.0595(8) Uani 1 1 d . . . . .
N11 N 0.69884(16) 0.64337(17) 0.29847(12) 0.0582(8) Uani 1 1 d . . . . .
C1 C 0.47969(18) 0.46005(17) 0.36784(13) 0.0434(7) Uani 1 1 d . . . . .
H1 H 0.5287 0.4779 0.3838 0.052 Uiso 1 1 calc R . . . .
C2 C 0.4359(2) 0.47020(19) 0.40137(14) 0.0548(9) Uani 1 1 d . . . . .
H2 H 0.4549 0.4955 0.4389 0.066 Uiso 1 1 calc R . . . .
C3 C 0.3646(2) 0.4432(2) 0.37963(17) 0.0677(11) Uani 1 1 d . . . . .
H3 H 0.3342 0.4499 0.4017 0.081 Uiso 1 1 calc R . . . .
C4 C 0.3386(2) 0.4055(2) 0.32392(17) 0.0658(10) Uani 1 1 d . . . . .
H4 H 0.2905 0.3857 0.3082 0.079 Uiso 1 1 calc R . . . .
C5 C 0.38488(17) 0.39778(17) 0.29181(14) 0.0436(7) Uani 1 1 d . . . . .
C6 C 0.35702(18) 0.36330(19) 0.22828(14) 0.0500(8) Uani 1 1 d . . . . .
H6A H 0.3294 0.3206 0.2286 0.060 Uiso 1 1 calc R . . . .
H6B H 0.3229 0.3951 0.1969 0.060 Uiso 1 1 calc R . . . .
C7 C 0.39465(18) 0.33744(18) 0.14156(12) 0.0464(8) Uani 1 1 d . . . . .
H7A H 0.3784 0.3834 0.1224 0.056 Uiso 1 1 calc R . . . .
H7B H 0.4370 0.3228 0.1320 0.056 Uiso 1 1 calc R . . . .
C8 C 0.3311(2) 0.28589(18) 0.11141(14) 0.0512(8) Uani 1 1 d . . . . .
C9 C 0.2577(2) 0.3068(2) 0.09109(14) 0.0614(10) Uani 1 1 d . . . . .
H9 H 0.2473 0.3540 0.0958 0.074 Uiso 1 1 calc R . . . .
C14 C 0.1499(4) 0.1398(4) 0.0255(2) 0.127(2) Uani 1 1 d . U . . .
H14 H 0.1589 0.0928 0.0189 0.153 Uiso 1 1 calc R . . . .
C15 C 0.2113(3) 0.1897(3) 0.05380(17) 0.0903(15) Uani 1 1 d . U . . .
C10 C 0.1966(3) 0.2594(3) 0.06303(16) 0.0796(14) Uani 1 1 d . . . . .
C11 C 0.1216(3) 0.2809(4) 0.0440(2) 0.117(2) Uani 1 1 d . . . . .
H11 H 0.1114 0.3279 0.0496 0.141 Uiso 1 1 calc R . . . .
C12 C 0.0628(4) 0.2351(5) 0.0176(3) 0.149(3) Uani 1 1 d . U . . .
H12 H 0.0130 0.2500 0.0054 0.178 Uiso 1 1 calc R . . . .
C13 C 0.0802(5) 0.1643(5) 0.0094(3) 0.147(3) Uani 1 1 d . U . . .
H13 H 0.0403 0.1328 -0.0085 0.176 Uiso 1 1 calc R . . . .
C16 C 0.2852(3) 0.1682(2) 0.07236(19) 0.0903(14) Uani 1 1 d . U . . .
H16 H 0.2952 0.1216 0.0653 0.108 Uiso 1 1 calc R . . . .
C17 C 0.3455(3) 0.2146(2) 0.10156(17) 0.0755(12) Uani 1 1 d . U . . .
H17 H 0.3950 0.1986 0.1145 0.091 Uiso 1 1 calc R . . . .
C18 C 0.45926(19) 0.27973(17) 0.24586(14) 0.0513(8) Uani 1 1 d . . . . .
H18A H 0.4336 0.2385 0.2219 0.062 Uiso 1 1 calc R . . . .
H18B H 0.4564 0.2779 0.2866 0.062 Uiso 1 1 calc R . . . .
C19 C 0.61418(18) 0.53667(17) 0.32253(13) 0.0430(7) Uani 1 1 d . . . . .
C20 C 0.6678(2) 0.5676(2) 0.44233(16) 0.0615(10) Uani 1 1 d . . . . .
C21 C 0.7611(2) 0.5347(2) 0.38706(19) 0.0664(10) Uani 1 1 d . . . . .
C22 C 0.7046(2) 0.7284(3) 0.23568(18) 0.0765(13) Uani 1 1 d . . . . .
H22 H 0.7053 0.7731 0.2192 0.092 Uiso 1 1 calc R . . . .
C23 C 0.7088(3) 0.6659(3) 0.20882(19) 0.0919(15) Uani 1 1 d . . . . .
H23 H 0.7139 0.6595 0.1710 0.110 Uiso 1 1 calc R . . . .
C24 C 0.7041(2) 0.6136(3) 0.24839(17) 0.0757(12) Uani 1 1 d . . . . .
H24 H 0.7046 0.5652 0.2413 0.091 Uiso 1 1 calc R . . . .
C25 C 0.5528(2) 0.7820(2) 0.33293(19) 0.0746(11) Uani 1 1 d . . . . .
H25 H 0.5468 0.8300 0.3234 0.090 Uiso 1 1 calc R . . . .
C26 C 0.4997(2) 0.7390(3) 0.3393(2) 0.0814(13) Uani 1 1 d . . . . .
H26 H 0.4514 0.7515 0.3354 0.098 Uiso 1 1 calc R . . . .
C27 C 0.5324(2) 0.6735(2) 0.35260(17) 0.0647(10) Uani 1 1 d . . . . .
H27 H 0.5091 0.6330 0.3590 0.078 Uiso 1 1 calc R . . . .
C28 C 0.8069(2) 0.7819(2) 0.44741(18) 0.0680(11) Uani 1 1 d . . . . .
H28 H 0.8154 0.8299 0.4448 0.082 Uiso 1 1 calc R . . . .
C29 C 0.8469(2) 0.7388(2) 0.49612(19) 0.0726(12) Uani 1 1 d . . . . .
H29 H 0.8877 0.7514 0.5329 0.087 Uiso 1 1 calc R . . . .
C30 C 0.8155(2) 0.6732(2) 0.48039(15) 0.0612(10) Uani 1 1 d . . . . .
H30 H 0.8318 0.6329 0.5052 0.073 Uiso 1 1 calc R . . . .
B1 B 0.6903(3) 0.7632(2) 0.3395(2) 0.0620(11) Uani 1 1 d . . . . .
H1A H 0.6935(18) 0.8202(19) 0.3279(15) 0.060(10) Uiso 1 1 d . . . . .

loop_
_atom_site_aniso_label
_atom_site_aniso_U_11
_atom_site_aniso_U_22
_atom_site_aniso_U_33
_atom_site_aniso_U_23
_atom_site_aniso_U_13
_atom_site_aniso_U_12
Fe1 0.0350(3) 0.0332(3) 0.0218(3) 0.000 0.0104(2) 0.000
Fe2 0.0554(3) 0.0549(3) 0.0341(2) -0.0128(2) 0.0211(2) -0.0222(2)
N1 0.0442(14) 0.0398(13) 0.0238(11) 0.0003(10) 0.0130(10) 0.0005(11)
N2 0.0470(14) 0.0367(13) 0.0263(11) -0.0030(10) 0.0110(10) -0.0070(11)
N3 0.0374(13) 0.0407(14) 0.0316(12) -0.0041(11) 0.0144(10) -0.0042(11)
N4 0.170(4) 0.090(3) 0.061(2) -0.011(2) 0.065(3) -0.041(3)
N5 0.092(3) 0.092(3) 0.144(4) -0.015(3) 0.048(3) 0.009(3)
N6 0.0602(19) 0.0611(19) 0.0492(16) -0.0027(14) 0.0192(14) -0.0135(16)
N7 0.0521(17) 0.0585(18) 0.0442(15) -0.0110(13) 0.0181(13) -0.0216(14)
N8 0.0595(17) 0.0555(18) 0.0480(15) -0.0115(13) 0.0207(14) -0.0263(14)
N9 0.0479(15) 0.0581(17) 0.0368(13) -0.0113(12) 0.0145(12) -0.0194(13)
N10 0.0569(18) 0.079(2) 0.0426(15) 0.0025(15) 0.0197(13) -0.0255(16)
N11 0.0653(19) 0.073(2) 0.0408(15) -0.0125(14) 0.0263(14) -0.0268(16)
C1 0.0506(18) 0.0499(18) 0.0277(14) -0.0021(13) 0.0137(13) -0.0024(15)
C2 0.076(2) 0.062(2) 0.0334(16) -0.0043(15) 0.0297(17) 0.0017(19)
C3 0.081(3) 0.088(3) 0.055(2) -0.008(2) 0.049(2) -0.009(2)
C4 0.065(2) 0.088(3) 0.057(2) -0.012(2) 0.0381(19) -0.024(2)
C5 0.0472(18) 0.0523(19) 0.0353(15) -0.0019(14) 0.0206(14) -0.0123(15)
C6 0.0480(18) 0.065(2) 0.0394(16) -0.0103(15) 0.0204(14) -0.0209(16)
C7 0.0553(19) 0.0561(19) 0.0244(14) -0.0048(13) 0.0126(13) -0.0114(16)
C8 0.071(2) 0.055(2) 0.0280(14) -0.0076(14) 0.0195(15) -0.0182(17)
C9 0.064(2) 0.078(3) 0.0353(17) -0.0101(17) 0.0128(16) -0.022(2)
C14 0.164(4) 0.170(5) 0.046(2) -0.032(3) 0.042(3) -0.103(4)
C15 0.125(3) 0.110(4) 0.0337(19) -0.021(2) 0.031(2) -0.068(3)
C10 0.078(3) 0.122(4) 0.0361(19) -0.021(2) 0.0206(19) -0.049(3)
C11 0.077(3) 0.203(7) 0.066(3) -0.036(4) 0.023(3) -0.056(4)
C12 0.103(4) 0.256(7) 0.087(3) -0.047(5) 0.039(3) -0.090(5)
C13 0.149(4) 0.220(6) 0.067(3) -0.039(4) 0.040(3) -0.124(5)
C16 0.152(4) 0.067(3) 0.047(2) -0.0209(19) 0.036(3) -0.033(3)
C17 0.108(3) 0.068(3) 0.0421(19) -0.0159(18) 0.021(2) -0.013(2)
C18 0.078(2) 0.0422(18) 0.0317(15) -0.0029(13) 0.0201(17) -0.0158(16)
C19 0.0487(18) 0.0510(19) 0.0337(15) -0.0099(14) 0.0211(14) -0.0138(16)
C20 0.086(3) 0.061(2) 0.0409(18) -0.0161(17) 0.0288(18) -0.029(2)
C21 0.064(2) 0.064(3) 0.071(2) -0.017(2) 0.026(2) -0.020(2)
C22 0.072(3) 0.113(4) 0.050(2) 0.010(2) 0.029(2) -0.023(2)
C23 0.097(3) 0.146(5) 0.051(2) 0.000(3) 0.049(2) -0.022(3)
C24 0.083(3) 0.107(3) 0.049(2) -0.017(2) 0.039(2) -0.017(2)
C25 0.074(3) 0.072(3) 0.068(3) 0.006(2) 0.018(2) 0.005(2)
C26 0.057(2) 0.108(4) 0.071(3) -0.008(3) 0.017(2) 0.002(3)
C27 0.050(2) 0.088(3) 0.053(2) -0.014(2) 0.0180(17) -0.026(2)
C28 0.072(3) 0.074(3) 0.061(2) -0.025(2) 0.031(2) -0.041(2)
C29 0.064(2) 0.098(3) 0.052(2) -0.030(2) 0.0196(19) -0.039(2)
C30 0.058(2) 0.078(3) 0.0414(18) -0.0128(18) 0.0132(16) -0.018(2)
B1 0.069(3) 0.059(3) 0.056(2) 0.002(2) 0.023(2) -0.021(2)

loop_
_atom_type_symbol
_atom_type_description
_atom_type_scat_dispersion_real
_atom_type_scat_dispersion_imag
_atom_type_scat_source
B B 0.0013 0.0007 'International Tables Vol C Tables 4.2.6.8 and 6.1.1.4'
C C 0.0033 0.0016 'International Tables Vol C Tables 4.2.6.8 and 6.1.1.4'
Fe Fe 0.3463 0.8444 'International Tables Vol C Tables 4.2.6.8 and 6.1.1.4'
H H 0.0000 0.0000 'International Tables Vol C Tables 4.2.6.8 and 6.1.1.4'
N N 0.0061 0.0033 'International Tables Vol C Tables 4.2.6.8 and 6.1.1.4'
O O 0.0106 0.0060 'International Tables Vol C Tables 4.2.6.8 and 6.1.1.4'

loop_
_geom_angle_atom_site_label_1
_geom_angle_atom_site_label_2
_geom_angle_atom_site_label_3
_geom_angle
_geom_angle_site_symmetry_1
_geom_angle_site_symmetry_3
_geom_angle_publ_flag
N1 Fe1 N1 178.09(14) . 2_655 ?
N1 Fe1 N2 99.46(9) . 2_655 ?
N1 Fe1 N2 81.93(9) 2_655 2_655 ?
N1 Fe1 N2 99.46(9) 2_655 . ?
N1 Fe1 N2 81.93(9) . . ?
N2 Fe1 N2 87.54(14) . 2_655 ?
N3 Fe1 N1 86.81(9) 2_655 . ?
N3 Fe1 N1 86.81(9) . 2_655 ?
N3 Fe1 N1 91.85(9) 2_655 2_655 ?
N3 Fe1 N1 91.85(9) . . ?
N3 Fe1 N2 91.04(10) 2_655 . ?
N3 Fe1 N2 173.29(9) . . ?
N3 Fe1 N2 91.04(10) . 2_655 ?
N3 Fe1 N2 173.30(9) 2_655 2_655 ?
N3 Fe1 N3 91.11(14) . 2_655 ?
N9 Fe2 N7 89.48(11) . . ?
N9 Fe2 N11 88.25(11) . . ?
N11 Fe2 N7 87.65(13) . . ?
C19 Fe2 N7 91.24(12) . . ?
C19 Fe2 N9 179.19(14) . . ?
C19 Fe2 N11 92.14(12) . . ?
C19 Fe2 C20 86.43(13) . . ?
C19 Fe2 C21 86.78(15) . . ?
C20 Fe2 N7 91.70(15) . . ?
C20 Fe2 N9 93.19(12) . . ?
C20 Fe2 N11 178.42(13) . . ?
C20 Fe2 C21 88.14(18) . . ?
C21 Fe2 N7 178.02(13) . . ?
C21 Fe2 N9 92.49(14) . . ?
C21 Fe2 N11 92.46(16) . . ?
C1 N1 Fe1 127.1(2) . . ?
C5 N1 Fe1 114.14(18) . . ?
C5 N1 C1 117.8(3) . . ?
C6 N2 Fe1 106.22(17) . . ?
C6 N2 C7 109.5(2) . . ?
C6 N2 C18 109.3(2) . . ?
C7 N2 Fe1 114.85(18) . . ?
C18 N2 Fe1 104.88(17) . . ?
C18 N2 C7 111.8(2) . . ?
C19 N3 Fe1 178.2(2) . . ?
N7 N6 B1 118.7(3) . . ?
C25 N6 N7 108.9(3) . . ?
C25 N6 B1 132.4(4) . . ?
N6 N7 Fe2 119.3(2) . . ?
C27 N7 Fe2 134.2(3) . . ?
C27 N7 N6 106.5(3) . . ?
N9 N8 B1 119.2(3) . . ?
C28 N8 N9 108.7(3) . . ?
C28 N8 B1 132.1(3) . . ?
N8 N9 Fe2 119.15(19) . . ?
C30 N9 Fe2 133.9(3) . . ?
C30 N9 N8 106.9(3) . . ?
N11 N10 B1 119.0(3) . . ?
C22 N10 N11 109.7(3) . . ?
C22 N10 B1 131.2(4) . . ?
N10 N11 Fe2 119.4(2) . . ?
C24 N11 Fe2 133.6(3) . . ?
C24 N11 N10 106.8(3) . . ?
N1 C1 C2 122.3(3) . . ?
C3 C2 C1 119.9(3) . . ?
C2 C3 C4 118.3(3) . . ?
C3 C4 C5 119.2(3) . . ?
N1 C5 C4 122.5(3) . . ?
N1 C5 C6 115.8(2) . . ?
C4 C5 C6 121.4(3) . . ?
N2 C6 C5 110.0(2) . . ?
C8 C7 N2 115.9(2) . . ?
C9 C8 C7 121.0(3) . . ?
C9 C8 C17 117.8(3) . . ?
C17 C8 C7 121.1(4) . . ?
C8 C9 C10 122.3(4) . . ?
C13 C14 C15 116.9(7) . . ?
C10 C15 C14 120.6(6) . . ?
C16 C15 C14 120.4(6) . . ?
C16 C15 C10 119.0(4) . . ?
C15 C10 C9 119.4(5) . . ?
C15 C10 C11 118.8(5) . . ?
C11 C10 C9 121.9(5) . . ?
C12 C11 C10 121.9(7) . . ?
C11 C12 C13 117.5(7) . . ?
C14 C13 C12 124.3(6) . . ?
C15 C16 C17 121.6(5) . . ?
C16 C17 C8 119.8(5) . . ?
N2 C18 C18 108.9(2) . 2_655 ?
N3 C19 Fe2 177.3(3) . . ?
N4 C20 Fe2 177.9(4) . . ?
N5 C21 Fe2 176.6(4) . . ?
N10 C22 C23 107.6(4) . . ?
C22 C23 C24 106.7(4) . . ?
N11 C24 C23 109.1(4) . . ?
N6 C25 C26 109.0(4) . . ?
C25 C26 C27 105.4(4) . . ?
N7 C27 C26 110.2(4) . . ?
N8 C28 C29 108.4(3) . . ?
C28 C29 C30 106.2(3) . . ?
N9 C30 C29 109.8(4) . . ?
N6 B1 N8 106.9(3) . . ?
N6 B1 N10 106.6(3) . . ?
N10 B1 N8 107.2(3) . . ?

loop_
_geom_bond_atom_site_label_1
_geom_bond_atom_site_label_2
_geom_bond_distance
_geom_bond_site_symmetry_2
_geom_bond_publ_flag
Fe1 N1 1.982(2) . ?
Fe1 N1 1.982(2) 2_655 ?
Fe1 N2 2.034(2) . ?
Fe1 N2 2.034(2) 2_655 ?
Fe1 N3 1.909(2) . ?
Fe1 N3 1.909(2) 2_655 ?
Fe2 N7 1.984(3) . ?
Fe2 N9 1.965(2) . ?
Fe2 N11 1.975(3) . ?
Fe2 C19 1.899(3) . ?
Fe2 C20 1.920(4) . ?
Fe2 C21 1.921(5) . ?
N1 C1 1.351(3) . ?
N1 C5 1.328(4) . ?
N2 C6 1.488(4) . ?
N2 C7 1.510(3) . ?
N2 C18 1.494(4) . ?
N3 C19 1.144(4) . ?
N4 C20 1.145(5) . ?
N5 C21 1.135(5) . ?
N6 N7 1.361(4) . ?
N6 C25 1.333(5) . ?
N6 B1 1.531(5) . ?
N7 C27 1.336(4) . ?
N8 N9 1.360(4) . ?
N8 C28 1.341(4) . ?
N8 B1 1.541(5) . ?
N9 C30 1.330(4) . ?
N10 N11 1.354(4) . ?
N10 C22 1.340(4) . ?
N10 B1 1.533(6) . ?
N11 C24 1.332(4) . ?
C1 C2 1.373(4) . ?
C2 C3 1.361(5) . ?
C3 C4 1.382(5) . ?
C4 C5 1.383(4) . ?
C5 C6 1.501(4) . ?
C7 C8 1.502(4) . ?
C8 C9 1.361(5) . ?
C8 C17 1.413(5) . ?
C9 C10 1.415(5) . ?
C14 C15 1.451(6) . ?
C14 C13 1.328(10) . ?
C15 C10 1.383(7) . ?
C15 C16 1.376(7) . ?
C10 C11 1.395(7) . ?
C11 C12 1.363(8) . ?
C12 C13 1.413(11) . ?
C16 C17 1.398(6) . ?
C18 C18 1.507(7) 2_655 ?
C22 C23 1.355(7) . ?
C23 C24 1.377(6) . ?
C25 C26 1.362(6) . ?
C26 C27 1.369(6) . ?
C28 C29 1.356(6) . ?
C29 C30 1.364(5) . ?

loop_
_smtbx_masks_void_nr
_smtbx_masks_void_average_x
_smtbx_masks_void_average_y
_smtbx_masks_void_average_z
_smtbx_masks_void_volume
_smtbx_masks_void_count_electrons
_smtbx_masks_void_content
1 0.000 0.500 -0.345 1230.1 246.0 3.5CH3OH
2 0.500 0.000 -0.963 1230.1 246.0 3.5CH3OH
